data_9007699
loop_
_publ_author_name
'Gaudin, E.'
'Boucher, F.'
'Petricek, V.'
'Taulelle, F.'
'Evain, M.'

_publ_section_title
;
 Structures and phase transitions of the A7PSe6 (A = Ag, Cu) argyrodite-type
 ionic conductors. II. beta- and gamma-Cu7PSe6
 Note: T = 293 K
;
_journal_issue 3
_journal_name_full 'Acta Crystallographica, Section B'
_journal_page_first 402
_journal_page_last 408
_journal_paper_doi 10.1107/S0108768199016614
_journal_volume 56
_journal_year 2000
_chemical_formula_sum 'Cu7 P Se6'
_chemical_name_common beta-Cu7PSe6
_space_group_IT_number 198
_symmetry_space_group_name_Hall 'P 2ac 2ab 3'
_symmetry_space_group_name_H-M 'P 21 3'
_cell_angle_alpha 90
_cell_angle_beta 90
_cell_angle_gamma 90
_cell_length_a 10.1080
_cell_length_b 10.1080
_cell_length_c 10.1080
_cell_formula_units_Z 4
_cell_volume 1032.751
_diffrn_ambient_temperature 293
_exptl_crystal_density_diffrn 6.107
_cod_original_formula_sum 'P Se6 Cu7'
_cod_database_code 9007699

loop_
_symmetry_equiv_pos_as_xyz
x,y,z
1/2-z,-x,1/2+y
-z,1/2+x,1/2-y
1/2+z,1/2-x,-y
z,x,y
1/2+y,1/2-z,-x
1/2-y,-z,1/2+x
-y,1/2+z,1/2-x
y,z,x
-x,1/2+y,1/2-z
1/2+x,1/2-y,-z
1/2-x,-y,1/2+z

loop_
_atom_site_aniso_label
_atom_site_aniso_U_11
_atom_site_aniso_U_22
_atom_site_aniso_U_33
_atom_site_aniso_U_12
_atom_site_aniso_U_13
_atom_site_aniso_U_23
P 0.01030 0.01030 0.01030 -0.00020 -0.00020 -0.00020
Se1a 0.01480 0.01480 0.01480 -0.00260 -0.00260 -0.00260
Se1b 0.01320 0.01450 0.01240 -0.00260 -0.00180 -0.00290
Se2 0.02100 0.02100 0.02100 0.00220 0.00220 0.00220
Se3 0.02210 0.02210 0.02210 0.00410 0.00410 0.00410
Cu1 0.03160 0.04950 0.05790 0.00030 0.00250 -0.00290
Cu2a 0.07700 0.08000 0.02130 0.00500 0.01000 0.05600
Cu2b 0.03600 0.03200 0.02800 -0.00300 0.00400 0.00500
Cu3 0.19900 0.19900 0.19900 -0.08800 -0.08800 -0.08800

loop_
_atom_site_label
_atom_site_fract_x
_atom_site_fract_y
_atom_site_fract_z
_atom_site_occupancy
_atom_site_U_iso_or_equiv
P 0.74850 0.74850 0.74850 1.00000 0.01030
Se1a 0.87477 0.87477 0.87477 1.00000 0.01480
Se1b 0.37079 0.37645 0.88083 1.00000 0.01340
Se2 0.23601 0.23601 0.23601 1.00000 0.02100
Se3 0.49079 0.49079 0.49079 1.00000 0.02210
Cu1 0.07200 -0.08920 -0.26960 1.00000 0.04630
Cu2a 0.00240 0.00340 0.27950 0.68000 0.05900
Cu2b 0.06360 0.05780 0.26390 0.32000 0.03200
Cu3 0.36080 0.36080 0.36080 1.00000 0.19900

_cod_duplicate_entry 2102082
